data_5000131
loop_
_publ_author_name
'Sletten, E.'
'Sletten, J.'
'Jensen, L. H.'

_publ_section_title
;
 The crystal and molecular structure of 6-mercaptopurine monohydrate
;
_journal_issue 7
_journal_name_full 'Acta Crystallographica Section B'
_journal_page_first 1330
_journal_page_last 1338
_journal_paper_doi 10.1107/S0567740869004018
_journal_volume 25
_journal_year 1969
_chemical_formula_sum 'C5 H6 N4 O S'
_space_group_IT_number 15
_symmetry_cell_setting monoclinic
_symmetry_space_group_name_Hall '-C 2yc'
_symmetry_space_group_name_H-M 'C 1 2/c 1'
_cell_angle_alpha 90
_cell_angle_beta 101.64(1)
_cell_angle_gamma 90
_cell_formula_units_Z 8
_cell_length_a 15.294(2)
_cell_length_b 7.732(1)
_cell_length_c 12.379(1)
_cod_original_sg_symbol_H-M 'C 2/c'
_cod_original_formula_sum 'C5 H6 N4 O1 S1'
_cod_database_code 5000131

loop_
_symmetry_equiv_pos_site_id
_symmetry_equiv_pos_as_xyz
1 x,y,z
2 1/2+x,1/2+y,z
3 -x,y,1/2-z
4 1/2-x,1/2+y,1/2-z
5 -x,-y,-z
6 -1/2-x,-1/2-y,-z
7 x,-y,-1/2+z
8 -1/2+x,-1/2-y,-1/2+z

loop_
_atom_site_label
_atom_site_type_symbol
_atom_site_fract_x
_atom_site_fract_y
_atom_site_fract_z
C1 C 0.36715 -0.33155 0.64196
C2 C 0.26274 -0.48379 0.53010
C3 C 0.30638 -0.46245 0.44215
C4 C 0.38593 -0.36938 0.45313
C5 C 0.18434 -0.61030 0.39111
H1 H 0.45760 -0.24150 0.57570
H2 H 0.40700 0.10360 0.41010
H3 H 0.45610 -0.00510 0.37280
H4 H 0.39390 -0.27730 0.70890
H5 H 0.26530 -0.54860 0.28840
H6 H 0.13890 -0.67710 0.34460
N1 N 0.41108 -0.30486 0.55917
N2 N 0.29290 -0.41897 0.63336
N3 N 0.25422 -0.54431 0.35395
N4 N 0.18647 -0.57708 0.49672
O1 O 0.44132 0.09815 0.36961
S1 S 0.44631 -0.33717 0.35599

loop_
_atom_type_symbol
_atom_type_radius_bond
C 0.68
H 0.20
N 0.68
O 0.68
S 0.99
